data_7040450
loop_
_publ_author_name
'Zhang, Guangchao'
'Deng, Baojia'
'Wang, Shaowu'
'Wei, Yun'
'Zhou, Shuangliu'
'Zhu, Xiancui'
'Huang, Zeming'
'Mu, Xiaolong'

_publ_section_title
;
 Di and trinuclear rare-earth metal complexes supported by 3-amido
 appended indolyl ligands: synthesis, characterization and catalytic
 activity towards isoprene 1,4-cis polymerization.
;
_journal_issue 39
_journal_name_full 'Dalton transactions (Cambridge, England : 2003)'
_journal_page_first 15445
_journal_paper_doi 10.1039/c6dt02922a
_journal_volume 45
_journal_year 2016
_chemical_formula_sum 'C62 H110 Gd2 N4 O4 Si4'
_chemical_formula_weight 1402.40
_chemical_name_systematic
; 
 ? 
;
_space_group_IT_number 14
_symmetry_cell_setting monoclinic
_symmetry_space_group_name_Hall '-P 2ybc'
_symmetry_space_group_name_H-M 'P 1 21/c 1'
_atom_sites_solution_hydrogens geom
_atom_sites_solution_primary direct
_atom_sites_solution_secondary difmap
_audit_creation_method SHELXL-97
_audit_update_record
;
2016-04-25 deposited with the CCDC.
2016-08-23 downloaded from the CCDC.
;
_cell_angle_alpha 90.00
_cell_angle_beta 115.666(8)
_cell_angle_gamma 90.00
_cell_formula_units_Z 4
_cell_length_a 17.006(3)
_cell_length_b 15.194(3)
_cell_length_c 31.049(5)
_cell_measurement_reflns_used 9810
_cell_measurement_temperature 293(2)
_cell_measurement_theta_max 25.11
_cell_measurement_theta_min 2.22
_cell_volume 7231(2)
_computing_structure_refinement 'SHELXL-97 (Sheldrick, 1997)'
_computing_structure_solution 'SHELXS-97 (Sheldrick, 1990)'
_diffrn_ambient_temperature 293(2)
_diffrn_measured_fraction_theta_full 0.981
_diffrn_measured_fraction_theta_max 0.981
_diffrn_measurement_device_type CCD
_diffrn_radiation_monochromator graphite
_diffrn_radiation_source 'fine-focus sealed tube'
_diffrn_radiation_type MoK\a
_diffrn_radiation_wavelength 0.71073
_diffrn_reflns_av_R_equivalents 0.0691
_diffrn_reflns_av_sigmaI/netI 0.0554
_diffrn_reflns_limit_h_max 21
_diffrn_reflns_limit_h_min -21
_diffrn_reflns_limit_k_max 19
_diffrn_reflns_limit_k_min -19
_diffrn_reflns_limit_l_max 39
_diffrn_reflns_limit_l_min -39
_diffrn_reflns_number 80089
_diffrn_reflns_theta_full 27.37
_diffrn_reflns_theta_max 27.37
_diffrn_reflns_theta_min 1.33
_exptl_absorpt_coefficient_mu 1.927
_exptl_absorpt_correction_T_max 0.7230
_exptl_absorpt_correction_T_min 0.6766
_exptl_absorpt_correction_type multi-scan
_exptl_absorpt_process_details sadabs
_exptl_crystal_colour colorless
_exptl_crystal_density_diffrn 1.288
_exptl_crystal_density_method 'not measured'
_exptl_crystal_description block
_exptl_crystal_F_000 2904
_exptl_crystal_size_max 0.22
_exptl_crystal_size_mid 0.20
_exptl_crystal_size_min 0.18
_refine_diff_density_max 0.956
_refine_diff_density_min -0.946
_refine_diff_density_rms 0.096
_refine_ls_extinction_method none
_refine_ls_goodness_of_fit_ref 1.017
_refine_ls_hydrogen_treatment mixed
_refine_ls_matrix_type full
_refine_ls_number_parameters 870
_refine_ls_number_reflns 16101
_refine_ls_number_restraints 737
_refine_ls_restrained_S_all 1.034
_refine_ls_R_factor_all 0.0857
_refine_ls_R_factor_gt 0.0467
_refine_ls_shift/su_max 0.083
_refine_ls_shift/su_mean 0.004
_refine_ls_structure_factor_coef Fsqd
_refine_ls_weighting_details 'calc w=1/[\s^2^(Fo^2^)+(0.0659P)^2^+4.6877P] where P=(Fo^2^+2Fc^2^)/3'
_refine_ls_weighting_scheme calc
_refine_ls_wR_factor_gt 0.1161
_refine_ls_wR_factor_ref 0.1367
_reflns_number_gt 10442
_reflns_number_total 16101
_reflns_threshold_expression >2sigma(I)
_cod_data_source_file c6dt02922a2.cif
_cod_data_source_block 7
_cod_depositor_comments 'Adding full bibliography for 7040444--7040455.cif.'
_cod_original_sg_symbol_H-M P21/c
_cod_database_code 7040450

loop_
_symmetry_equiv_pos_as_xyz
'x, y, z'
'-x, y+1/2, -z+1/2'
'-x, -y, -z'
'x, -y-1/2, z-1/2'

loop_
_atom_site_label
_atom_site_type_symbol
_atom_site_fract_x
_atom_site_fract_y
_atom_site_fract_z
_atom_site_U_iso_or_equiv
_atom_site_adp_type
_atom_site_occupancy
_atom_site_symmetry_multiplicity
_atom_site_calc_flag
_atom_site_refinement_flags
_atom_site_disorder_assembly
_atom_site_disorder_group
O3 O 0.4297(3) 0.2239(3) 0.26950(17) 0.0844(12) Uani 1 1 d DU . .
C55A C 0.4583(13) 0.3134(9) 0.2739(10) 0.097(3) Uani 0.466(12) 1 d PDU A 1
H55A H 0.4096 0.3510 0.2546 0.116 Uiso 0.466(12) 1 calc PR A 1
H55B H 0.4799 0.3321 0.3069 0.116 Uiso 0.466(12) 1 calc PR A 1
C56A C 0.5250(13) 0.3219(11) 0.2588(8) 0.105(3) Uani 0.466(12) 1 d PDU A 1
H56A H 0.5802 0.3355 0.2856 0.126 Uiso 0.466(12) 1 calc PR A 1
H56B H 0.5112 0.3681 0.2351 0.126 Uiso 0.466(12) 1 calc PR A 1
C57A C 0.5291(13) 0.2367(11) 0.2382(8) 0.111(3) Uani 0.466(12) 1 d PDU A 1
H57A H 0.5176 0.2439 0.2050 0.133 Uiso 0.466(12) 1 calc PR A 1
H57B H 0.5869 0.2116 0.2552 0.133 Uiso 0.466(12) 1 calc PR A 1
C58A C 0.4666(14) 0.1800(12) 0.2416(10) 0.104(3) Uani 0.466(12) 1 d PDU A 1
H58A H 0.4938 0.1253 0.2569 0.125 Uiso 0.466(12) 1 calc PR A 1
H58B H 0.4214 0.1667 0.2100 0.125 Uiso 0.466(12) 1 calc PR A 1
C55B C 0.4766(10) 0.3053(9) 0.2857(9) 0.100(3) Uani 0.534(12) 1 d PDU A 2
H55C H 0.4508 0.3507 0.2617 0.120 Uiso 0.534(12) 1 calc PR A 2
H55D H 0.4743 0.3245 0.3149 0.120 Uiso 0.534(12) 1 calc PR A 2
C56B C 0.5637(10) 0.2903(11) 0.2939(8) 0.121(4) Uani 0.534(12) 1 d PDU A 2
H56C H 0.6020 0.2921 0.3278 0.146 Uiso 0.534(12) 1 calc PR A 2
H56D H 0.5826 0.3346 0.2780 0.146 Uiso 0.534(12) 1 calc PR A 2
C57B C 0.5656(10) 0.2036(11) 0.2747(8) 0.120(3) Uani 0.534(12) 1 d PDU A 2
H57C H 0.5906 0.2073 0.2520 0.144 Uiso 0.534(12) 1 calc PR A 2
H57D H 0.6013 0.1641 0.3002 0.144 Uiso 0.534(12) 1 calc PR A 2
C58B C 0.4805(11) 0.1716(12) 0.2521(8) 0.103(3) Uani 0.534(12) 1 d PDU A 2
H58C H 0.4786 0.1100 0.2598 0.123 Uiso 0.534(12) 1 calc PR A 2
H58D H 0.4580 0.1773 0.2177 0.123 Uiso 0.534(12) 1 calc PR A 2
O4 O 0.2076(3) 0.0922(3) 0.30724(15) 0.0836(11) Uani 1 1 d DU . .
C59A C 0.1214(14) 0.063(3) 0.2774(5) 0.100(3) Uani 0.561(18) 1 d PDU A 1
H59A H 0.1228 0.0097 0.2604 0.119 Uiso 0.561(18) 1 calc PR A 1
H59B H 0.0891 0.1077 0.2543 0.119 Uiso 0.561(18) 1 calc PR A 1
C60A C 0.0807(9) 0.0450(15) 0.3103(6) 0.106(3) Uani 0.561(18) 1 d PDU A 1
H60A H 0.0255 0.0760 0.2992 0.128 Uiso 0.561(18) 1 calc PR A 1
H60B H 0.0691 -0.0175 0.3103 0.128 Uiso 0.561(18) 1 calc PR A 1
C61A C 0.1313(10) 0.0700(15) 0.3527(5) 0.108(3) Uani 0.561(18) 1 d PDU A 1
H61A H 0.1497 0.0194 0.3739 0.130 Uiso 0.561(18) 1 calc PR A 1
H61B H 0.1003 0.1100 0.3643 0.130 Uiso 0.561(18) 1 calc PR A 1
C62A C 0.2079(10) 0.1143(13) 0.3527(4) 0.098(3) Uani 0.561(18) 1 d PDU A 1
H62A H 0.2037 0.1774 0.3556 0.118 Uiso 0.561(18) 1 calc PR A 1
H62B H 0.2609 0.0935 0.3789 0.118 Uiso 0.561(18) 1 calc PR A 1
C59B C 0.1263(19) 0.059(4) 0.2732(6) 0.100(3) Uani 0.439(18) 1 d PDU A 2
H59C H 0.1341 0.0243 0.2490 0.120 Uiso 0.439(18) 1 calc PR A 2
H59D H 0.0861 0.1066 0.2576 0.120 Uiso 0.439(18) 1 calc PR A 2
C60B C 0.0932(13) 0.0031(16) 0.3010(7) 0.109(3) Uani 0.439(18) 1 d PDU A 2
H60C H 0.0330 0.0184 0.2928 0.131 Uiso 0.439(18) 1 calc PR A 2
H60D H 0.0950 -0.0582 0.2928 0.131 Uiso 0.439(18) 1 calc PR A 2
C61B C 0.1393(12) 0.0139(18) 0.3459(7) 0.108(3) Uani 0.439(18) 1 d PDU A 2
H61C H 0.1624 -0.0424 0.3608 0.130 Uiso 0.439(18) 1 calc PR A 2
H61D H 0.1033 0.0375 0.3603 0.130 Uiso 0.439(18) 1 calc PR A 2
C62B C 0.2118(13) 0.0751(17) 0.3539(5) 0.102(3) Uani 0.439(18) 1 d PDU A 2
H62C H 0.2049 0.1292 0.3684 0.122 Uiso 0.439(18) 1 calc PR A 2
H62D H 0.2673 0.0486 0.3746 0.122 Uiso 0.439(18) 1 calc PR A 2
Gd1 Gd 0.085036(17) 0.273396(16) 0.112862(9) 0.05410(9) Uani 1 1 d . B .
Gd2 Gd 0.323693(17) 0.158139(17) 0.294013(9) 0.05638(9) Uani 1 1 d . A .
Si1 Si -0.16254(12) 0.33816(13) 0.03592(8) 0.0842(6) Uani 1 1 d . B .
Si2 Si 0.25510(14) 0.53898(12) 0.31753(10) 0.1007(7) Uani 1 1 d . . .
Si4 Si 0.37190(15) 0.0724(2) 0.08740(8) 0.1120(7) Uani 1 1 d U B .
O1 O 0.0055(3) 0.1411(3) 0.10679(16) 0.0778(11) Uani 1 1 d U . .
O2 O 0.1746(3) 0.4061(3) 0.13173(15) 0.0766(11) Uani 1 1 d . . .
N1 N 0.1197(3) 0.2909(3) 0.19660(16) 0.0589(11) Uani 1 1 d . . .
N3 N 0.2612(3) 0.1135(3) 0.21094(15) 0.0589(11) Uani 1 1 d . . .
N4 N 0.1501(3) 0.2276(3) 0.06754(15) 0.0596(11) Uani 1 1 d . . .
C1 C 0.0653(3) 0.2887(3) 0.2189(2) 0.0567(13) Uani 1 1 d . B .
C2 C -0.0263(4) 0.2760(4) 0.1987(3) 0.0718(17) Uani 1 1 d . . .
H2 H -0.0582 0.2654 0.1662 0.086 Uiso 1 1 calc R B .
C3 C -0.0663(4) 0.2800(4) 0.2289(3) 0.086(2) Uani 1 1 d . B .
H3 H -0.1265 0.2727 0.2163 0.103 Uiso 1 1 calc R . .
C4 C -0.0190(4) 0.2947(5) 0.2780(3) 0.0845(19) Uani 1 1 d . . .
H4 H -0.0479 0.2961 0.2974 0.101 Uiso 1 1 calc R B .
C5 C 0.0695(4) 0.3072(4) 0.2977(2) 0.0690(15) Uani 1 1 d . B .
H5 H 0.1006 0.3168 0.3304 0.083 Uiso 1 1 calc R . .
C6 C 0.1125(3) 0.3053(3) 0.26847(19) 0.0527(12) Uani 1 1 d . . .
C7 C 0.2005(3) 0.3198(3) 0.27630(18) 0.0511(12) Uani 1 1 d . B .
C8 C 0.1997(3) 0.3106(3) 0.23287(19) 0.0542(12) Uani 1 1 d . B .
H8 H 0.2495 0.3172 0.2279 0.065 Uiso 1 1 calc R . .
C9 C 0.2764(3) 0.3483(3) 0.3232(2) 0.0598(13) Uani 1 1 d DU . .
H9 H 0.2537 0.3569 0.3470 0.072 Uiso 1 1 calc R B .
N2 N 0.3402(3) 0.2754(3) 0.33955(16) 0.0677(12) Uani 1 1 d DU A .
C10A C 0.4068(7) 0.2981(9) 0.3887(3) 0.115(3) Uani 0.650(10) 1 d PDU A 1
H10A H 0.4252 0.3599 0.3925 0.138 Uiso 0.650(10) 1 calc PR A 1
C11A C 0.3706(8) 0.2676(10) 0.4246(4) 0.131(3) Uani 0.650(10) 1 d PDU A 1
H11A H 0.3700 0.2039 0.4267 0.157 Uiso 0.650(10) 1 calc PR A 1
H11B H 0.3123 0.2901 0.4158 0.157 Uiso 0.650(10) 1 calc PR A 1
C12A C 0.4397(9) 0.3104(11) 0.4733(5) 0.175(4) Uani 0.650(10) 1 d PDU A 1
H12A H 0.4572 0.3687 0.4681 0.210 Uiso 0.650(10) 1 calc PR A 1
H12B H 0.4171 0.3134 0.4971 0.210 Uiso 0.650(10) 1 calc PR A 1
C13A C 0.5160(9) 0.2433(11) 0.4877(5) 0.160(4) Uani 0.650(10) 1 d PDU A 1
H13A H 0.5591 0.2530 0.5203 0.192 Uiso 0.650(10) 1 calc PR A 1
H13B H 0.4948 0.1833 0.4845 0.192 Uiso 0.650(10) 1 calc PR A 1
C14A C 0.5542(9) 0.2628(13) 0.4516(5) 0.156(4) Uani 0.650(10) 1 d PDU A 1
H14A H 0.6078 0.2301 0.4599 0.187 Uiso 0.650(10) 1 calc PR A 1
H14B H 0.5663 0.3251 0.4513 0.187 Uiso 0.650(10) 1 calc PR A 1
C15A C 0.4823(7) 0.2326(9) 0.4020(4) 0.117(3) Uani 0.650(10) 1 d PDU A 1
H15A H 0.5049 0.2333 0.3782 0.140 Uiso 0.650(10) 1 calc PR A 1
H15B H 0.4629 0.1734 0.4041 0.140 Uiso 0.650(10) 1 calc PR A 1
C10B C 0.3970(11) 0.2742(19) 0.3894(5) 0.117(3) Uani 0.350(10) 1 d PDU A 2
H10B H 0.3912 0.2120 0.3958 0.140 Uiso 0.350(10) 1 calc PR A 2
C11B C 0.3799(16) 0.3146(17) 0.4295(6) 0.136(4) Uani 0.350(10) 1 d PDU A 2
H11C H 0.3178 0.3172 0.4206 0.163 Uiso 0.350(10) 1 calc PR A 2
H11D H 0.4037 0.3737 0.4367 0.163 Uiso 0.350(10) 1 calc PR A 2
C12B C 0.4276(15) 0.2513(18) 0.4739(7) 0.156(4) Uani 0.350(10) 1 d PDU A 2
H12C H 0.4079 0.2604 0.4986 0.187 Uiso 0.350(10) 1 calc PR A 2
H12D H 0.4216 0.1898 0.4647 0.187 Uiso 0.350(10) 1 calc PR A 2
C13B C 0.5219(15) 0.286(2) 0.4889(8) 0.161(4) Uani 0.350(10) 1 d PDU A 2
H13C H 0.5218 0.3494 0.4850 0.194 Uiso 0.350(10) 1 calc PR A 2
H13D H 0.5591 0.2716 0.5220 0.194 Uiso 0.350(10) 1 calc PR A 2
C14B C 0.5535(16) 0.239(2) 0.4553(8) 0.151(4) Uani 0.350(10) 1 d PDU A 2
H14C H 0.5463 0.1760 0.4560 0.182 Uiso 0.350(10) 1 calc PR A 2
H14D H 0.6143 0.2523 0.4641 0.182 Uiso 0.350(10) 1 calc PR A 2
C15B C 0.4944(11) 0.2770(19) 0.4055(7) 0.125(4) Uani 0.350(10) 1 d PDU A 2
H15C H 0.5109 0.3379 0.4048 0.150 Uiso 0.350(10) 1 calc PR A 2
H15D H 0.5070 0.2454 0.3821 0.150 Uiso 0.350(10) 1 calc PR A 2
C16 C 0.2370(3) 0.0300(3) 0.1924(2) 0.0576(13) Uani 1 1 d . A .
C17 C 0.2390(4) -0.0489(4) 0.2166(2) 0.0726(16) Uani 1 1 d . . .
H17 H 0.2570 -0.0491 0.2495 0.087 Uiso 1 1 calc R A .
C18 C 0.2142(5) -0.1244(4) 0.1912(3) 0.089(2) Uani 1 1 d . A .
H18 H 0.2149 -0.1765 0.2070 0.106 Uiso 1 1 calc R . .
C19 C 0.1877(5) -0.1264(4) 0.1422(3) 0.089(2) Uani 1 1 d . . .
H19 H 0.1719 -0.1797 0.1260 0.107 Uiso 1 1 calc R A .
C20 C 0.1846(4) -0.0500(4) 0.1173(2) 0.0735(16) Uani 1 1 d . A .
H20 H 0.1661 -0.0514 0.0844 0.088 Uiso 1 1 calc R . .
C21 C 0.2096(3) 0.0291(3) 0.14246(19) 0.0561(12) Uani 1 1 d . . .
C22 C 0.2191(3) 0.1172(3) 0.12942(18) 0.0532(12) Uani 1 1 d . A .
C23 C 0.2501(3) 0.1630(3) 0.17165(19) 0.0555(12) Uani 1 1 d . A .
H23 H 0.2626 0.2228 0.1736 0.067 Uiso 1 1 calc R . .
C24 C 0.2090(4) 0.1513(4) 0.0816(2) 0.0611(14) Uani 1 1 d . A .
H24 H 0.1812 0.1048 0.0580 0.073 Uiso 1 1 calc R . .
C25 C 0.1346(4) 0.2648(4) 0.0209(2) 0.0720(16) Uani 1 1 d . B .
H25 H 0.1899 0.2885 0.0232 0.086 Uiso 1 1 calc R . .
C26 C 0.1003(7) 0.2018(5) -0.0195(2) 0.111(3) Uani 1 1 d . . .
H26A H 0.0473 0.1753 -0.0210 0.134 Uiso 1 1 calc R B .
H26B H 0.1427 0.1552 -0.0138 0.134 Uiso 1 1 calc R . .
C27 C 0.0804(8) 0.2458(6) -0.0679(3) 0.139(4) Uani 1 1 d . B .
H27A H 0.1341 0.2691 -0.0673 0.167 Uiso 1 1 calc R . .
H27B H 0.0577 0.2021 -0.0931 0.167 Uiso 1 1 calc R . .
C28 C 0.0160(6) 0.3184(6) -0.0785(3) 0.111(3) Uani 1 1 d . . .
H28A H -0.0393 0.2949 -0.0818 0.133 Uiso 1 1 calc R B .
H28B H 0.0067 0.3466 -0.1083 0.133 Uiso 1 1 calc R . .
C29 C 0.0492(6) 0.3831(5) -0.0393(3) 0.119(3) Uani 1 1 d . B .
H29A H 0.0061 0.4292 -0.0458 0.143 Uiso 1 1 calc R . .
H29B H 0.1018 0.4099 -0.0382 0.143 Uiso 1 1 calc R . .
C30 C 0.0700(5) 0.3414(4) 0.0104(2) 0.087(2) Uani 1 1 d . . .
H30A H 0.0948 0.3858 0.0352 0.105 Uiso 1 1 calc R B .
H30B H 0.0165 0.3202 0.0108 0.105 Uiso 1 1 calc R . .
C31 C -0.0483(4) 0.3618(4) 0.0764(2) 0.0762(17) Uani 1 1 d . . .
H31A H -0.0520 0.3898 0.1036 0.091 Uiso 1 1 calc R B .
H31B H -0.0327 0.4085 0.0603 0.091 Uiso 1 1 calc R . .
C32 C -0.1753(6) 0.2910(7) -0.0222(3) 0.134(3) Uani 1 1 d . . .
H32A H -0.1626 0.3355 -0.0403 0.202 Uiso 1 1 calc R B .
H32B H -0.2341 0.2707 -0.0399 0.202 Uiso 1 1 calc R . .
H32C H -0.1357 0.2426 -0.0164 0.202 Uiso 1 1 calc R . .
C33 C -0.2369(5) 0.4353(6) 0.0184(4) 0.147(4) Uani 1 1 d . . .
H33A H -0.2259 0.4704 0.0461 0.221 Uiso 1 1 calc R B .
H33B H -0.2964 0.4156 0.0045 0.221 Uiso 1 1 calc R . .
H33C H -0.2267 0.4701 -0.0045 0.221 Uiso 1 1 calc R . .
C34 C -0.2088(5) 0.2592(6) 0.0643(3) 0.121(3) Uani 1 1 d . . .
H34A H -0.1680 0.2123 0.0788 0.181 Uiso 1 1 calc R B .
H34B H -0.2623 0.2353 0.0405 0.181 Uiso 1 1 calc R . .
H34C H -0.2202 0.2889 0.0883 0.181 Uiso 1 1 calc R . .
C35 C 0.3003(4) 0.1681(5) 0.0836(3) 0.0836(19) Uani 1 1 d . . .
H35A H 0.3321 0.2055 0.1110 0.100 Uiso 1 1 calc R B .
H35B H 0.2921 0.2017 0.0554 0.100 Uiso 1 1 calc R . .
C36 C 0.4110(6) 0.0079(6) 0.1429(3) 0.1202(14) Uani 1 1 d U . .
H36A H 0.3620 -0.0149 0.1469 0.180 Uiso 1 1 calc R B .
H36B H 0.4451 0.0450 0.1695 0.180 Uiso 1 1 calc R . .
H36C H 0.4464 -0.0400 0.1412 0.180 Uiso 1 1 calc R . .
C37 C 0.4741(6) 0.1204(7) 0.0870(4) 0.1328(16) Uani 1 1 d U . .
H37A H 0.4963 0.0807 0.0708 0.199 Uiso 1 1 calc R B .
H37B H 0.5173 0.1288 0.1192 0.199 Uiso 1 1 calc R . .
H37C H 0.4607 0.1759 0.0706 0.199 Uiso 1 1 calc R . .
C38 C 0.3141(6) 0.0021(6) 0.0353(3) 0.1352(15) Uani 1 1 d U . .
H38A H 0.2845 -0.0440 0.0436 0.203 Uiso 1 1 calc R B .
H38B H 0.3552 -0.0233 0.0253 0.203 Uiso 1 1 calc R . .
H38C H 0.2724 0.0366 0.0098 0.203 Uiso 1 1 calc R . .
C39 C 0.4283(4) 0.0392(4) 0.3309(2) 0.0850(18) Uani 1 1 d DU . .
H39A H 0.4300 0.0100 0.3035 0.102 Uiso 1 1 calc R A .
H39B H 0.4834 0.0705 0.3460 0.102 Uiso 1 1 calc R . .
Si3 Si 0.44320(15) -0.05145(13) 0.37194(8) 0.0958(6) Uani 1 1 d DU A .
C40A C 0.512(3) -0.022(3) 0.4349(7) 0.139(8) Uani 0.203(19) 1 d PDU A 1
H40A H 0.5178 -0.0718 0.4550 0.208 Uiso 0.203(19) 1 calc PR A 1
H40B H 0.4859 0.0260 0.4441 0.208 Uiso 0.203(19) 1 calc PR A 1
H40C H 0.5690 -0.0045 0.4384 0.208 Uiso 0.203(19) 1 calc PR A 1
C41A C 0.504(3) -0.1465(19) 0.3603(17) 0.124(15) Uani 0.203(19) 1 d PDU A 1
H41A H 0.4738 -0.1640 0.3274 0.186 Uiso 0.203(19) 1 calc PR A 1
H41B H 0.5058 -0.1952 0.3804 0.186 Uiso 0.203(19) 1 calc PR A 1
H41C H 0.5619 -0.1284 0.3670 0.186 Uiso 0.203(19) 1 calc PR A 1
C42A C 0.3396(17) -0.106(2) 0.3639(17) 0.105(9) Uani 0.203(19) 1 d PDU A 1
H42A H 0.3038 -0.1152 0.3305 0.158 Uiso 0.203(19) 1 calc PR A 1
H42B H 0.3092 -0.0684 0.3767 0.158 Uiso 0.203(19) 1 calc PR A 1
H42C H 0.3524 -0.1610 0.3804 0.158 Uiso 0.203(19) 1 calc PR A 1
C40B C 0.4496(11) -0.0090(8) 0.4313(3) 0.132(5) Uani 0.797(19) 1 d PDU A 2
H40D H 0.4924 0.0371 0.4431 0.198 Uiso 0.797(19) 1 calc PR A 2
H40E H 0.4660 -0.0563 0.4540 0.198 Uiso 0.797(19) 1 calc PR A 2
H40F H 0.3937 0.0136 0.4265 0.198 Uiso 0.797(19) 1 calc PR A 2
C41B C 0.5484(10) -0.1113(11) 0.3917(7) 0.159(6) Uani 0.797(19) 1 d PDU A 2
H41D H 0.5955 -0.0730 0.4109 0.239 Uiso 0.797(19) 1 calc PR A 2
H41E H 0.5560 -0.1301 0.3643 0.239 Uiso 0.797(19) 1 calc PR A 2
H41F H 0.5479 -0.1618 0.4102 0.239 Uiso 0.797(19) 1 calc PR A 2
C42B C 0.3511(8) -0.1306(8) 0.3485(5) 0.118(4) Uani 0.797(19) 1 d PDU A 2
H42D H 0.3614 -0.1770 0.3714 0.177 Uiso 0.797(19) 1 calc PR A 2
H42E H 0.3463 -0.1551 0.3190 0.177 Uiso 0.797(19) 1 calc PR A 2
H42F H 0.2979 -0.1007 0.3431 0.177 Uiso 0.797(19) 1 calc PR A 2
C43 C 0.3140(4) 0.4370(4) 0.3163(2) 0.0712(16) Uani 1 1 d . B .
H43A H 0.3172 0.4349 0.2859 0.085 Uiso 1 1 calc R . .
H43B H 0.3733 0.4418 0.3410 0.085 Uiso 1 1 calc R . .
C44 C 0.1373(5) 0.5340(5) 0.2789(4) 0.131(4) Uani 1 1 d . . .
H44A H 0.1274 0.5345 0.2461 0.197 Uiso 1 1 calc R . .
H44B H 0.1092 0.5840 0.2851 0.197 Uiso 1 1 calc R . .
H44C H 0.1138 0.4809 0.2855 0.197 Uiso 1 1 calc R . .
C45 C 0.3033(6) 0.6312(5) 0.2990(5) 0.158(5) Uani 1 1 d . . .
H45A H 0.2788 0.6332 0.2647 0.237 Uiso 1 1 calc R . .
H45B H 0.3653 0.6233 0.3117 0.237 Uiso 1 1 calc R . .
H45C H 0.2909 0.6854 0.3107 0.237 Uiso 1 1 calc R . .
C46 C 0.2727(7) 0.5573(8) 0.3806(4) 0.181(5) Uani 1 1 d . . .
H46A H 0.3342 0.5606 0.4010 0.271 Uiso 1 1 calc R . .
H46B H 0.2479 0.5093 0.3906 0.271 Uiso 1 1 calc R . .
H46C H 0.2452 0.6113 0.3826 0.271 Uiso 1 1 calc R . .
C50 C 0.0075(5) 0.0867(4) 0.1450(3) 0.0971(19) Uani 1 1 d DU B .
H50A H -0.0294 0.1113 0.1586 0.116 Uiso 1 1 calc R . .
H50B H 0.0665 0.0823 0.1701 0.116 Uiso 1 1 calc R . .
C49 C -0.0245(6) 0.0000(5) 0.1245(4) 0.122(2) Uani 1 1 d DU . .
H49A H 0.0232 -0.0385 0.1278 0.147 Uiso 0.61(3) 1 calc PR B 1
H49B H -0.0578 -0.0273 0.1396 0.147 Uiso 0.61(3) 1 calc PR B 1
H49C H -0.0765 -0.0149 0.1285 0.147 Uiso 0.39(3) 1 calc PR B 2
H49D H 0.0195 -0.0443 0.1406 0.147 Uiso 0.39(3) 1 calc PR B 2
C48A C -0.0795(13) 0.0200(13) 0.0747(5) 0.116(4) Uani 0.61(3) 1 d PDU B 1
H48A H -0.1341 0.0466 0.0706 0.139 Uiso 0.61(3) 1 calc PR B 1
H48B H -0.0916 -0.0323 0.0549 0.139 Uiso 0.61(3) 1 calc PR B 1
C47A C -0.0205(12) 0.0873(13) 0.0630(5) 0.094(3) Uani 0.61(3) 1 d PDU B 1
H47A H 0.0289 0.0591 0.0609 0.113 Uiso 0.61(3) 1 calc PR B 1
H47B H -0.0535 0.1209 0.0342 0.113 Uiso 0.61(3) 1 calc PR B 1
C48B C -0.045(3) 0.0030(12) 0.0737(6) 0.112(4) Uani 0.39(3) 1 d PDU B 2
H48C H -0.0002 -0.0278 0.0678 0.135 Uiso 0.39(3) 1 calc PR B 2
H48D H -0.1007 -0.0241 0.0547 0.135 Uiso 0.39(3) 1 calc PR B 2
C47B C -0.046(2) 0.1036(13) 0.0609(8) 0.097(4) Uani 0.39(3) 1 d PDU B 2
H47C H -0.1053 0.1268 0.0473 0.116 Uiso 0.39(3) 1 calc PR B 2
H47D H -0.0206 0.1138 0.0389 0.116 Uiso 0.39(3) 1 calc PR B 2
C51 C 0.1536(5) 0.4848(5) 0.1506(3) 0.106(2) Uani 1 1 d . B .
H51A H 0.1583 0.4746 0.1825 0.128 Uiso 1 1 calc R . .
H51B H 0.0949 0.5046 0.1302 0.128 Uiso 1 1 calc R . .
C52 C 0.2180(9) 0.5491(7) 0.1517(6) 0.188(6) Uani 1 1 d . . .
H52A H 0.1894 0.5952 0.1285 0.225 Uiso 1 1 calc R B .
H52B H 0.2457 0.5760 0.1831 0.225 Uiso 1 1 calc R . .
C53 C 0.2806(8) 0.5085(7) 0.1412(6) 0.188(6) Uani 1 1 d . B .
H53A H 0.3365 0.5091 0.1691 0.226 Uiso 1 1 calc R . .
H53B H 0.2868 0.5397 0.1156 0.226 Uiso 1 1 calc R . .
C54 C 0.2535(5) 0.4188(5) 0.1269(3) 0.107(3) Uani 1 1 d . B .
H54A H 0.2436 0.4093 0.0940 0.128 Uiso 1 1 calc R . .
H54B H 0.2979 0.3779 0.1472 0.128 Uiso 1 1 calc R . .

loop_
_atom_site_aniso_label
_atom_site_aniso_U_11
_atom_site_aniso_U_22
_atom_site_aniso_U_33
_atom_site_aniso_U_23
_atom_site_aniso_U_13
_atom_site_aniso_U_12
O3 0.084(3) 0.082(3) 0.110(3) -0.014(2) 0.064(3) -0.006(2)
C55A 0.091(6) 0.086(5) 0.130(7) -0.008(5) 0.064(5) -0.008(5)
C56A 0.098(6) 0.103(5) 0.138(7) -0.006(5) 0.073(5) -0.009(5)
C57A 0.108(6) 0.115(6) 0.139(7) -0.008(5) 0.080(5) 0.005(5)
C58A 0.100(5) 0.103(5) 0.130(6) -0.013(5) 0.071(5) 0.007(5)
C55B 0.091(5) 0.092(5) 0.135(6) -0.014(5) 0.066(5) -0.010(4)
C56B 0.092(6) 0.120(6) 0.155(7) -0.017(6) 0.057(6) -0.006(6)
C57B 0.099(5) 0.124(6) 0.147(7) -0.011(6) 0.062(6) 0.017(5)
C58B 0.104(5) 0.102(5) 0.130(6) -0.010(5) 0.077(5) 0.005(5)
O4 0.070(2) 0.104(3) 0.082(3) 0.001(2) 0.038(2) -0.007(2)
C59A 0.088(5) 0.109(6) 0.099(5) -0.004(5) 0.038(4) -0.010(5)
C60A 0.090(5) 0.117(6) 0.118(5) -0.003(5) 0.050(4) -0.016(5)
C61A 0.107(5) 0.122(6) 0.108(5) -0.007(5) 0.058(4) -0.015(5)
C62A 0.099(5) 0.112(7) 0.090(5) -0.001(5) 0.047(4) -0.012(6)
C59B 0.087(5) 0.109(6) 0.101(5) -0.006(5) 0.038(4) -0.010(5)
C60B 0.099(5) 0.116(6) 0.115(5) -0.007(5) 0.048(5) -0.018(5)
C61B 0.102(6) 0.119(7) 0.112(5) 0.006(6) 0.056(5) -0.017(6)
C62B 0.098(5) 0.117(7) 0.095(5) 0.001(5) 0.046(5) -0.016(6)
Gd1 0.04808(15) 0.04917(15) 0.05499(16) 0.00418(11) 0.01290(12) -0.00403(11)
Gd2 0.05430(17) 0.05536(16) 0.05421(16) 0.00142(12) 0.01856(13) 0.00321(12)
Si1 0.0540(10) 0.0836(12) 0.0906(13) 0.0194(10) 0.0084(9) -0.0016(9)
Si2 0.0849(14) 0.0616(11) 0.171(2) -0.0375(13) 0.0698(15) -0.0118(10)
Si4 0.0825(13) 0.166(2) 0.0932(13) 0.0036(10) 0.0435(12) 0.0408(12)
O1 0.079(3) 0.060(2) 0.084(3) 0.0030(19) 0.025(2) -0.015(2)
O2 0.078(3) 0.060(2) 0.088(3) -0.006(2) 0.032(2) -0.018(2)
N1 0.046(2) 0.062(3) 0.061(3) 0.004(2) 0.015(2) 0.004(2)
N3 0.071(3) 0.050(2) 0.048(2) 0.0024(19) 0.018(2) 0.002(2)
N4 0.065(3) 0.057(3) 0.054(3) 0.011(2) 0.023(2) 0.008(2)
C1 0.046(3) 0.047(3) 0.073(4) 0.005(2) 0.021(3) 0.006(2)
C2 0.041(3) 0.059(3) 0.096(5) -0.006(3) 0.012(3) -0.002(2)
C3 0.044(3) 0.083(4) 0.126(6) -0.006(4) 0.034(4) -0.006(3)
C4 0.064(4) 0.089(5) 0.113(6) -0.014(4) 0.050(4) -0.012(3)
C5 0.060(4) 0.071(4) 0.081(4) -0.009(3) 0.035(3) -0.003(3)
C6 0.046(3) 0.045(3) 0.065(3) -0.003(2) 0.022(3) 0.002(2)
C7 0.043(3) 0.047(3) 0.057(3) -0.004(2) 0.015(2) 0.006(2)
C8 0.041(3) 0.059(3) 0.061(3) -0.003(2) 0.021(2) 0.000(2)
C9 0.048(3) 0.067(3) 0.063(3) -0.017(3) 0.023(2) 0.000(2)
N2 0.053(2) 0.080(3) 0.056(2) -0.002(2) 0.010(2) 0.018(2)
C10A 0.092(4) 0.134(6) 0.071(4) -0.022(4) -0.010(3) 0.030(4)
C11A 0.116(5) 0.169(7) 0.066(4) -0.032(5) 0.000(4) 0.036(5)
C12A 0.151(6) 0.198(8) 0.098(5) -0.037(6) -0.021(5) 0.045(6)
C13A 0.132(6) 0.181(7) 0.090(5) -0.023(6) -0.025(5) 0.037(6)
C14A 0.113(6) 0.172(7) 0.102(5) -0.003(6) -0.030(4) 0.028(6)
C15A 0.084(5) 0.141(7) 0.079(4) -0.005(5) -0.008(4) 0.026(5)
C10B 0.093(5) 0.140(6) 0.071(4) -0.022(5) -0.007(4) 0.030(5)
C11B 0.116(6) 0.163(7) 0.075(5) -0.038(6) -0.009(5) 0.043(6)
C12B 0.137(6) 0.179(8) 0.085(5) -0.028(6) -0.013(5) 0.033(7)
C13B 0.129(6) 0.182(8) 0.094(5) -0.023(6) -0.026(5) 0.036(6)
C14B 0.112(6) 0.171(8) 0.096(6) -0.009(6) -0.025(5) 0.032(6)
C15B 0.092(5) 0.149(7) 0.083(5) -0.009(6) -0.010(5) 0.024(6)
C16 0.056(3) 0.050(3) 0.067(3) 0.010(2) 0.027(3) 0.004(2)
C17 0.078(4) 0.062(4) 0.081(4) 0.015(3) 0.038(3) 0.009(3)
C18 0.091(5) 0.052(4) 0.130(7) 0.021(4) 0.055(5) 0.003(3)
C19 0.097(5) 0.051(3) 0.123(6) -0.013(4) 0.050(5) -0.012(3)
C20 0.076(4) 0.060(3) 0.084(4) -0.013(3) 0.033(3) -0.006(3)
C21 0.052(3) 0.048(3) 0.067(3) -0.003(2) 0.025(3) 0.004(2)
C22 0.058(3) 0.050(3) 0.051(3) 0.001(2) 0.023(2) 0.000(2)
C23 0.061(3) 0.040(3) 0.060(3) 0.005(2) 0.021(3) 0.006(2)
C24 0.062(3) 0.061(3) 0.054(3) 0.005(2) 0.020(3) 0.005(3)
C25 0.072(4) 0.070(4) 0.067(4) 0.011(3) 0.025(3) 0.000(3)
C26 0.180(9) 0.078(5) 0.064(4) 0.008(4) 0.042(5) 0.014(5)
C27 0.223(12) 0.120(7) 0.070(5) 0.016(5) 0.059(7) 0.017(8)
C28 0.142(8) 0.101(6) 0.068(5) 0.020(4) 0.026(5) 0.016(6)
C29 0.145(8) 0.086(5) 0.091(6) 0.038(5) 0.019(5) -0.006(5)
C30 0.109(6) 0.065(4) 0.077(4) 0.016(3) 0.030(4) 0.007(4)
C31 0.057(4) 0.071(4) 0.090(4) 0.009(3) 0.022(3) -0.002(3)
C32 0.101(7) 0.188(10) 0.087(6) 0.005(6) 0.015(5) -0.024(7)
C33 0.067(5) 0.118(7) 0.207(11) 0.027(7) 0.013(6) 0.014(5)
C34 0.063(5) 0.141(7) 0.128(7) 0.032(6) 0.012(5) -0.027(5)
C35 0.076(4) 0.104(5) 0.076(4) 0.024(4) 0.038(4) 0.009(4)
C36 0.1204(18) 0.1191(17) 0.1207(14) 0.0036(10) 0.0518(10) 0.0021(10)
C37 0.1310(17) 0.1365(19) 0.1347(19) 0.0040(10) 0.0610(12) -0.0029(10)
C38 0.1355(17) 0.1358(17) 0.1327(15) -0.0035(10) 0.0566(10) 0.0015(10)
C39 0.078(4) 0.077(4) 0.091(5) 0.013(3) 0.028(4) 0.013(3)
Si3 0.0936(15) 0.0767(12) 0.1071(15) 0.0281(11) 0.0342(13) 0.0231(11)
C40A 0.135(12) 0.124(12) 0.117(9) 0.038(10) 0.017(11) 0.032(12)
C41A 0.07(3) 0.08(2) 0.18(4) 0.01(2) 0.01(3) 0.025(19)
C42A 0.138(13) 0.067(18) 0.14(2) 0.001(15) 0.084(13) 0.005(12)
C40B 0.138(11) 0.136(9) 0.094(6) 0.022(6) 0.024(7) 0.023(8)
C41B 0.137(9) 0.151(11) 0.181(13) 0.070(10) 0.062(9) 0.072(8)
C42B 0.159(9) 0.069(7) 0.135(10) 0.008(6) 0.072(7) 0.000(6)
C43 0.052(3) 0.070(4) 0.089(4) -0.030(3) 0.028(3) -0.007(3)
C44 0.087(6) 0.076(5) 0.224(11) -0.015(6) 0.061(7) 0.015(4)
C45 0.134(8) 0.070(5) 0.275(15) -0.035(7) 0.093(9) -0.035(5)
C46 0.152(9) 0.204(11) 0.219(12) -0.126(10) 0.111(9) -0.021(8)
C50 0.101(4) 0.076(4) 0.112(4) 0.020(3) 0.045(4) -0.013(3)
C49 0.125(5) 0.075(4) 0.164(5) 0.014(4) 0.060(5) -0.012(4)
C48A 0.099(7) 0.069(5) 0.150(6) -0.023(5) 0.026(5) -0.023(5)
C47A 0.089(7) 0.073(5) 0.100(5) -0.011(4) 0.023(5) -0.006(5)
C48B 0.090(8) 0.072(6) 0.135(6) -0.022(6) 0.012(6) -0.013(6)
C47B 0.090(7) 0.073(5) 0.110(5) -0.017(5) 0.026(5) -0.014(6)
C51 0.105(6) 0.073(5) 0.125(7) -0.004(4) 0.035(5) 0.003(4)
C52 0.193(13) 0.079(6) 0.317(18) -0.064(9) 0.135(13) -0.061(8)
C53 0.156(11) 0.114(9) 0.304(18) -0.022(10) 0.109(12) -0.063(8)
C54 0.098(6) 0.094(5) 0.137(7) -0.011(5) 0.058(5) -0.040(5)

loop_
_atom_type_symbol
_atom_type_description
_atom_type_scat_dispersion_real
_atom_type_scat_dispersion_imag
_atom_type_scat_source
C C 0.0033 0.0016 'International Tables Vol C Tables 4.2.6.8 and 6.1.1.4'
H H 0.0000 0.0000 'International Tables Vol C Tables 4.2.6.8 and 6.1.1.4'
Gd Gd -0.1653 3.9035 'International Tables Vol C Tables 4.2.6.8 and 6.1.1.4'
N N 0.0061 0.0033 'International Tables Vol C Tables 4.2.6.8 and 6.1.1.4'
O O 0.0106 0.0060 'International Tables Vol C Tables 4.2.6.8 and 6.1.1.4'
Si Si 0.0817 0.0704 'International Tables Vol C Tables 4.2.6.8 and 6.1.1.4'

loop_
_geom_angle_atom_site_label_1
_geom_angle_atom_site_label_2
_geom_angle_atom_site_label_3
_geom_angle
C55B O3 C58A 106.8(10)
C55B O3 C55A 15.4(18)
C58A O3 C55A 106.3(10)
C55B O3 C58B 105.9(9)
C58A O3 C58B 13(2)
C55A O3 C58B 109.0(10)
C55B O3 Gd2 127.8(8)
C58A O3 Gd2 124.7(7)
C55A O3 Gd2 128.6(7)
C58B O3 Gd2 122.1(8)
C56A C55A O3 110.1(11)
C56A C55A H55A 109.6
O3 C55A H55A 109.6
C56A C55A H55B 109.6
O3 C55A H55B 109.6
H55A C55A H55B 108.1
C55A C56A C57A 105.3(10)
C55A C56A H56A 110.7
C57A C56A H56A 110.7
C55A C56A H56B 110.7
C57A C56A H56B 110.7
H56A C56A H56B 108.8
C58A C57A C56A 109.3(10)
C58A C57A H57A 109.8
C56A C57A H57A 109.8
C58A C57A H57B 109.9
C56A C57A H57B 109.8
H57A C57A H57B 108.3
C57A C58A O3 107.6(11)
C57A C58A H58A 110.2
O3 C58A H58A 110.2
C57A C58A H58B 110.2
O3 C58A H58B 110.2
H58A C58A H58B 108.5
C56B C55B O3 107.7(10)
C56B C55B H55C 110.2
O3 C55B H55C 110.2
C56B C55B H55D 110.2
O3 C55B H55D 110.2
H55C C55B H55D 108.5
C55B C56B C57B 106.4(10)
C55B C56B H56C 110.5
C57B C56B H56C 110.5
C55B C56B H56D 110.4
C57B C56B H56D 110.5
H56C C56B H56D 108.6
C58B C57B C56B 108.7(10)
C58B C57B H57C 109.9
C56B C57B H57C 110.0
C58B C57B H57D 110.0
C56B C57B H57D 110.0
H57C C57B H57D 108.3
C57B C58B O3 106.2(10)
C57B C58B H58C 110.5
O3 C58B H58C 110.5
C57B C58B H58D 110.5
O3 C58B H58D 110.5
H58C C58B H58D 108.7
C59A O4 C62B 100.7(10)
C59A O4 C59B 8(3)
C62B O4 C59B 107.0(10)
C59A O4 C62A 105.9(11)
C62B O4 C62A 23.9(11)
C59B O4 C62A 113.5(15)
C59A O4 Gd2 135.2(7)
C62B O4 Gd2 124.0(7)
C59B O4 Gd2 128.9(8)
C62A O4 Gd2 114.4(6)
O4 C59A C60A 105.4(9)
O4 C59A H59A 110.7
C60A C59A H59A 110.7
O4 C59A H59B 110.6
C60A C59A H59B 110.7
H59A C59A H59B 108.8
C61A C60A C59A 110.4(10)
C61A C60A H60A 109.6
C59A C60A H60A 109.6
C61A C60A H60B 109.6
C59A C60A H60B 109.6
H60A C60A H60B 108.1
C60A C61A C62A 109.6(10)
C60A C61A H61A 109.8
C62A C61A H61A 109.8
C60A C61A H61B 109.7
C62A C61A H61B 109.7
H61A C61A H61B 108.2
O4 C62A C61A 105.5(9)
O4 C62A H62A 110.6
C61A C62A H62A 110.7
O4 C62A H62B 110.7
C61A C62A H62B 110.6
H62A C62A H62B 108.8
O4 C59B C60B 105.2(12)
O4 C59B H59C 110.7
C60B C59B H59C 110.7
O4 C59B H59D 110.7
C60B C59B H59D 110.7
H59C C59B H59D 108.8
C61B C60B C59B 110.7(12)
C61B C60B H60C 109.5
C59B C60B H60C 109.5
C61B C60B H60D 109.4
C59B C60B H60D 109.5
H60C C60B H60D 108.1
C60B C61B C62B 109.5(11)
C60B C61B H61C 109.8
C62B C61B H61C 109.8
C60B C61B H61D 109.7
C62B C61B H61D 109.7
H61C C61B H61D 108.2
O4 C62B C61B 105.7(11)
O4 C62B H62C 110.6
C61B C62B H62C 110.6
O4 C62B H62D 110.6
C61B C62B H62D 110.6
H62C C62B H62D 108.7
N4 Gd1 O1 96.07(16)
N4 Gd1 N1 138.70(15)
O1 Gd1 N1 92.49(15)
N4 Gd1 O2 88.89(15)
O1 Gd1 O2 171.60(15)
N1 Gd1 O2 79.35(15)
N4 Gd1 C31 119.3(2)
O1 Gd1 C31 92.63(17)
N1 Gd1 C31 100.5(2)
O2 Gd1 C31 90.84(17)
N2 Gd2 O4 96.47(17)
N2 Gd2 N3 141.32(15)
O4 Gd2 N3 92.94(15)
N2 Gd2 C39 115.5(2)
O4 Gd2 C39 95.6(2)
N3 Gd2 C39 100.7(2)
N2 Gd2 O3 87.90(16)
O4 Gd2 O3 172.62(15)
N3 Gd2 O3 79.98(15)
C39 Gd2 O3 87.9(2)
C31 Si1 C34 110.0(3)
C31 Si1 C32 112.5(4)
C34 Si1 C32 108.4(5)
C31 Si1 C33 115.3(4)
C34 Si1 C33 106.1(4)
C32 Si1 C33 104.0(5)
C44 Si2 C45 109.6(5)
C44 Si2 C43 113.5(3)
C45 Si2 C43 108.2(4)
C44 Si2 C46 108.9(5)
C45 Si2 C46 108.9(5)
C43 Si2 C46 107.6(4)
C36 Si4 C38 110.8(5)
C36 Si4 C35 115.8(4)
C38 Si4 C35 108.3(4)
C36 Si4 C37 104.6(4)
C38 Si4 C37 111.3(5)
C35 Si4 C37 106.0(4)
C47B O1 C50 112.2(9)
C47B O1 C47A 19.0(15)
C50 O1 C47A 109.4(7)
C47B O1 Gd1 119.9(9)
C50 O1 Gd1 127.7(4)
C47A O1 Gd1 118.2(6)
C54 O2 C51 110.0(5)
C54 O2 Gd1 127.1(4)
C51 O2 Gd1 122.9(4)
C1 N1 C8 103.6(4)
C1 N1 Gd1 129.4(3)
C8 N1 Gd1 126.8(3)
C23 N3 C16 103.3(4)
C23 N3 Gd2 128.3(3)
C16 N3 Gd2 128.0(3)
C25 N4 C24 113.8(4)
C25 N4 Gd1 125.0(4)
C24 N4 Gd1 121.1(3)
N1 C1 C6 110.8(5)
N1 C1 C2 129.0(6)
C6 C1 C2 120.1(5)
C3 C2 C1 117.7(6)
C3 C2 H2 121.1
C1 C2 H2 121.1
C2 C3 C4 121.8(6)
C2 C3 H3 119.1
C4 C3 H3 119.1
C5 C4 C3 120.7(6)
C5 C4 H4 119.6
C3 C4 H4 119.6
C4 C5 C6 119.4(6)
C4 C5 H5 120.3
C6 C5 H5 120.3
C5 C6 C1 120.2(5)
C5 C6 C7 134.0(5)
C1 C6 C7 105.8(5)
C8 C7 C6 105.0(4)
C8 C7 C9 128.2(5)
C6 C7 C9 126.6(5)
C7 C8 N1 114.8(5)
C7 C8 H8 122.6
N1 C8 H8 122.6
N2 C9 C7 107.8(4)
N2 C9 C43 114.5(4)
C7 C9 C43 110.2(5)
N2 C9 H9 108.0
C7 C9 H9 108.0
C43 C9 H9 108.0
C10B N2 C9 115.7(10)
C10B N2 C10A 15.7(15)
C9 N2 C10A 107.3(6)
C10B N2 Gd2 121.4(11)
C9 N2 Gd2 120.8(3)
C10A N2 Gd2 131.8(5)
N2 C10A C15A 107.6(8)
N2 C10A C11A 107.5(9)
C15A C10A C11A 99.1(11)
N2 C10A H10A 113.8
C15A C10A H10A 113.8
C11A C10A H10A 113.8
C10A C11A C12A 101.5(10)
C10A C11A H11A 111.5
C12A C11A H11A 111.5
C10A C11A H11B 111.5
C12A C11A H11B 111.5
H11A C11A H11B 109.3
C13A C12A C11A 100.6(10)
C13A C12A H12A 111.7
C11A C12A H12A 111.7
C13A C12A H12B 111.6
C11A C12A H12B 111.6
H12A C12A H12B 109.4
C14A C13A C12A 103.1(13)
C14A C13A H13A 111.1
C12A C13A H13A 111.1
C14A C13A H13B 111.1
C12A C13A H13B 111.2
H13A C13A H13B 109.1
C13A C14A C15A 105.2(11)
C13A C14A H14A 110.7
C15A C14A H14A 110.7
C13A C14A H14B 110.7
C15A C14A H14B 110.7
H14A C14A H14B 108.8
C10A C15A C14A 106.4(10)
C10A C15A H15A 110.5
C14A C15A H15A 110.5
C10A C15A H15B 110.5
C14A C15A H15B 110.5
H15A C15A H15B 108.7
N2 C10B C15B 119.2(13)
N2 C10B C11B 127.0(13)
C15B C10B C11B 106.8(16)
N2 C10B H10B 98.8
C15B C10B H10B 98.8
C11B C10B H10B 98.8
C10B C11B C12B 105.0(15)
C10B C11B H11C 110.7
C12B C11B H11C 110.7
C10B C11B H11D 110.8
C12B C11B H11D 110.7
H11C C11B H11D 108.8
C13B C12B C11B 97.3(14)
C13B C12B H12C 112.3
C11B C12B H12C 112.3
C13B C12B H12D 112.3
C11B C12B H12D 112.3
H12C C12B H12D 109.9
C14B C13B C12B 104.9(18)
C14B C13B H13C 110.8
C12B C13B H13C 110.8
C14B C13B H13D 110.8
C12B C13B H13D 110.8
H13C C13B H13D 108.8
C13B C14B C15B 103.9(16)
C13B C14B H14C 111.0
C15B C14B H14C 111.0
C13B C14B H14D 111.0
C15B C14B H14D 111.0
H14C C14B H14D 109.0
C10B C15B C14B 117.7(16)
C10B C15B H15C 107.9
C14B C15B H15C 107.9
C10B C15B H15D 107.8
C14B C15B H15D 107.9
H15C C15B H15D 107.2
N3 C16 C17 128.8(5)
N3 C16 C21 111.3(4)
C17 C16 C21 119.9(5)
C18 C17 C16 118.7(6)
C18 C17 H17 120.6
C16 C17 H17 120.6
C17 C18 C19 122.1(6)
C17 C18 H18 119.0
C19 C18 H18 119.0
C20 C19 C18 120.6(6)
C20 C19 H19 119.7
C18 C19 H19 119.7
C19 C20 C21 118.8(6)
C19 C20 H20 120.6
C21 C20 H20 120.6
C20 C21 C16 119.8(5)
C20 C21 C22 133.9(5)
C16 C21 C22 106.2(4)
C23 C22 C21 104.3(4)
C23 C22 C24 126.8(5)
C21 C22 C24 128.4(5)
C22 C23 N3 114.8(4)
C22 C23 H23 122.6
N3 C23 H23 122.6
N4 C24 C22 109.5(4)
N4 C24 C35 115.1(5)
C22 C24 C35 109.3(5)
N4 C24 H24 107.5
C22 C24 H24 107.5
C35 C24 H24 107.5
N4 C25 C26 115.0(5)
N4 C25 C30 107.8(5)
C26 C25 C30 109.1(6)
N4 C25 H25 108.2
C26 C25 H25 108.2
C30 C25 H25 108.2
C25 C26 C27 112.6(7)
C25 C26 H26A 109.1
C27 C26 H26A 109.1
C25 C26 H26B 109.1
C27 C26 H26B 109.1
H26A C26 H26B 107.8
C28 C27 C26 111.5(8)
C28 C27 H27A 109.3
C26 C27 H27A 109.3
C28 C27 H27B 109.3
C26 C27 H27B 109.3
H27A C27 H27B 108.0
C27 C28 C29 109.3(8)
C27 C28 H28A 109.8
C29 C28 H28A 109.8
C27 C28 H28B 109.8
C29 C28 H28B 109.8
H28A C28 H28B 108.3
C28 C29 C30 112.8(6)
C28 C29 H29A 109.0
C30 C29 H29A 109.0
C28 C29 H29B 109.0
C30 C29 H29B 109.0
H29A C29 H29B 107.8
C25 C30 C29 110.6(6)
C25 C30 H30A 109.5
C29 C30 H30A 109.5
C25 C30 H30B 109.5
C29 C30 H30B 109.5
H30A C30 H30B 108.1
Si1 C31 Gd1 134.6(3)
Si1 C31 H31A 103.5
Gd1 C31 H31A 103.5
Si1 C31 H31B 103.5
Gd1 C31 H31B 103.5
H31A C31 H31B 105.3
Si1 C32 H32A 109.5
Si1 C32 H32B 109.5
H32A C32 H32B 109.5
Si1 C32 H32C 109.5
H32A C32 H32C 109.5
H32B C32 H32C 109.5
Si1 C33 H33A 109.5
Si1 C33 H33B 109.5
H33A C33 H33B 109.5
Si1 C33 H33C 109.5
H33A C33 H33C 109.5
H33B C33 H33C 109.5
Si1 C34 H34A 109.5
Si1 C34 H34B 109.5
H34A C34 H34B 109.5
Si1 C34 H34C 109.5
H34A C34 H34C 109.5
H34B C34 H34C 109.5
C24 C35 Si4 119.3(5)
C24 C35 H35A 107.5
Si4 C35 H35A 107.5
C24 C35 H35B 107.5
Si4 C35 H35B 107.5
H35A C35 H35B 107.0
Si4 C36 H36A 109.5
Si4 C36 H36B 109.5
H36A C36 H36B 109.5
Si4 C36 H36C 109.5
H36A C36 H36C 109.5
H36B C36 H36C 109.5
Si4 C37 H37A 109.5
Si4 C37 H37B 109.5
H37A C37 H37B 109.5
Si4 C37 H37C 109.5
H37A C37 H37C 109.5
H37B C37 H37C 109.5
Si4 C38 H38A 109.5
Si4 C38 H38B 109.5
H38A C38 H38B 109.5
Si4 C38 H38C 109.5
H38A C38 H38C 109.5
H38B C38 H38C 109.5
Si3 C39 Gd2 137.7(4)
Si3 C39 H39A 102.7
Gd2 C39 H39A 102.7
Si3 C39 H39B 102.7
Gd2 C39 H39B 102.7
H39A C39 H39B 105.0
C40A Si3 C42B 127.9(15)
C40A Si3 C39 112.9(12)
C42B Si3 C39 112.3(5)
C40A Si3 C42A 112.3(17)
C42B Si3 C42A 21.8(13)
C39 Si3 C42A 113.9(13)
C40A Si3 C41A 103.8(13)
C42B Si3 C41A 82.3(13)
C39 Si3 C41A 111.4(13)
C42A Si3 C41A 101.4(12)
C40A Si3 C40B 32.1(17)
C42B Si3 C40B 106.4(6)
C39 Si3 C40B 110.6(4)
C42A Si3 C40B 86.2(15)
C41A Si3 C40B 129.2(14)
C40A Si3 C41B 71.9(16)
C42B Si3 C41B 109.9(6)
C39 Si3 C41B 115.1(5)
C42A Si3 C41B 123.2(13)
C41A Si3 C41B 33.5(12)
C40B Si3 C41B 101.6(6)
Si3 C40A H40A 109.5
Si3 C40A H40B 109.5
H40A C40A H40B 109.5
Si3 C40A H40C 109.5
H40A C40A H40C 109.5
H40B C40A H40C 109.5
Si3 C41A H41A 109.5
Si3 C41A H41B 109.5
H41A C41A H41B 109.5
Si3 C41A H41C 109.5
H41A C41A H41C 109.5
H41B C41A H41C 109.5
Si3 C42A H42A 109.5
Si3 C42A H42B 109.5
H42A C42A H42B 109.5
Si3 C42A H42C 109.5
H42A C42A H42C 109.5
H42B C42A H42C 109.5
Si3 C40B H40D 109.5
Si3 C40B H40E 109.5
H40D C40B H40E 109.5
Si3 C40B H40F 109.5
H40D C40B H40F 109.5
H40E C40B H40F 109.5
Si3 C41B H41D 109.5
Si3 C41B H41E 109.5
H41D C41B H41E 109.5
Si3 C41B H41F 109.5
H41D C41B H41F 109.5
H41E C41B H41F 109.5
Si3 C42B H42D 109.5
Si3 C42B H42E 109.5
H42D C42B H42E 109.5
Si3 C42B H42F 109.5
H42D C42B H42F 109.5
H42E C42B H42F 109.5
C9 C43 Si2 117.8(4)
C9 C43 H43A 107.9
Si2 C43 H43A 107.9
C9 C43 H43B 107.9
Si2 C43 H43B 107.9
H43A C43 H43B 107.2
Si2 C44 H44A 109.5
Si2 C44 H44B 109.5
H44A C44 H44B 109.5
Si2 C44 H44C 109.5
H44A C44 H44C 109.5
H44B C44 H44C 109.5
Si2 C45 H45A 109.5
Si2 C45 H45B 109.5
H45A C45 H45B 109.5
Si2 C45 H45C 109.5
H45A C45 H45C 109.5
H45B C45 H45C 109.5
Si2 C46 H46A 109.5
Si2 C46 H46B 109.5
H46A C46 H46B 109.5
Si2 C46 H46C 109.5
H46A C46 H46C 109.5
H46B C46 H46C 109.5
O1 C50 C49 106.7(7)
O1 C50 H50A 110.4
C49 C50 H50A 110.4
O1 C50 H50B 110.4
C49 C50 H50B 110.4
H50A C50 H50B 108.6
C48A C49 C50 102.9(9)
C48A C49 C48B 26.2(12)
C50 C49 C48B 108.1(10)
C48A C49 H49A 111.2
C50 C49 H49A 111.2
C48B C49 H49A 85.7
C48A C49 H49B 111.2
C50 C49 H49B 111.2
C48B C49 H49B 128.3
H49A C49 H49B 109.1
C48A C49 H49C 88.9
C50 C49 H49C 110.1
C48B C49 H49C 110.1
H49A C49 H49C 127.8
H49B C49 H49C 23.9
C48A C49 H49D 133.7
C50 C49 H49D 110.1
C48B C49 H49D 110.1
H49A C49 H49D 26.1
H49B C49 H49D 86.3
H49C C49 H49D 108.4
C49 C48A C47A 101.5(11)
C49 C48A H48A 111.5
C47A C48A H48A 111.5
C49 C48A H48B 111.5
C47A C48A H48B 111.5
H48A C48A H48B 109.3
O1 C47A C48A 96.5(12)
O1 C47A H47A 112.4
C48A C47A H47A 112.4
O1 C47A H47B 112.5
C48A C47A H47B 112.4
H47A C47A H47B 110.0
C47B C48B C49 105.7(14)
C47B C48B H48C 110.6
C49 C48B H48C 110.6
C47B C48B H48D 110.6
C49 C48B H48D 110.6
H48C C48B H48D 108.7
C48B C47B O1 101.5(15)
C48B C47B H47C 111.5
O1 C47B H47C 111.5
C48B C47B H47D 111.5
O1 C47B H47D 111.5
H47C C47B H47D 109.3
O2 C51 C52 104.4(7)
O2 C51 H51A 110.9
C52 C51 H51A 110.9
O2 C51 H51B 110.9
C52 C51 H51B 110.9
H51A C51 H51B 108.9
C53 C52 C51 110.0(8)
C53 C52 H52A 109.7
C51 C52 H52A 109.7
C53 C52 H52B 109.7
C51 C52 H52B 109.7
H52A C52 H52B 108.2
C52 C53 C54 108.5(9)
C52 C53 H53A 110.0
C54 C53 H53A 110.0
C52 C53 H53B 110.0
C54 C53 H53B 110.0
H53A C53 H53B 108.4
O2 C54 C53 106.5(8)
O2 C54 H54A 110.4
C53 C54 H54A 110.4
O2 C54 H54B 110.4
C53 C54 H54B 110.4
H54A C54 H54B 108.6

loop_
_geom_bond_atom_site_label_1
_geom_bond_atom_site_label_2
_geom_bond_distance
O3 C55B 1.439(12)
O3 C58A 1.435(13)
O3 C55A 1.431(12)
O3 C58B 1.440(11)
O3 Gd2 2.454(4)
C55A C56A 1.407(14)
C55A H55A 0.9700
C55A H55B 0.9700
C56A C57A 1.458(16)
C56A H56A 0.9700
C56A H56B 0.9700
C57A C58A 1.406(15)
C57A H57A 0.9700
C57A H57B 0.9700
C58A H58A 0.9700
C58A H58B 0.9700
C55B C56B 1.408(14)
C55B H55C 0.9700
C55B H55D 0.9700
C56B C57B 1.452(16)
C56B H56C 0.9700
C56B H56D 0.9700
C57B C58B 1.395(15)
C57B H57C 0.9700
C57B H57D 0.9700
C58B H58C 0.9700
C58B H58D 0.9700
O4 C59A 1.425(12)
O4 C62B 1.442(13)
O4 C59B 1.420(13)
O4 C62A 1.448(11)
O4 Gd2 2.403(4)
C59A C60A 1.485(14)
C59A H59A 0.9700
C59A H59B 0.9700
C60A C61A 1.281(15)
C60A H60A 0.9700
C60A H60B 0.9700
C61A C62A 1.467(13)
C61A H61A 0.9700
C61A H61B 0.9700
C62A H62A 0.9700
C62A H62B 0.9700
C59B C60B 1.483(16)
C59B H59C 0.9700
C59B H59D 0.9700
C60B C61B 1.281(17)
C60B H60C 0.9700
C60B H60D 0.9700
C61B C62B 1.477(15)
C61B H61C 0.9700
C61B H61D 0.9700
C62B H62C 0.9700
C62B H62D 0.9700
Gd1 N4 2.244(4)
Gd1 O1 2.384(4)
Gd1 N1 2.419(4)
Gd1 O2 2.441(4)
Gd1 C31 2.450(6)
Gd2 N2 2.216(5)
Gd2 N3 2.422(4)
Gd2 C39 2.444(6)
Si1 C31 1.835(6)
Si1 C34 1.854(8)
Si1 C32 1.865(9)
Si1 C33 1.866(8)
Si2 C44 1.837(8)
Si2 C45 1.838(9)
Si2 C43 1.854(6)
Si2 C46 1.868(10)
Si4 C36 1.837(8)
Si4 C38 1.828(10)
Si4 C35 1.868(7)
Si4 C37 1.891(9)
O1 C47B 1.43(2)
O1 C50 1.435(7)
O1 C47A 1.479(17)
O2 C54 1.425(8)
O2 C51 1.443(8)
N1 C1 1.376(7)
N1 C8 1.372(6)
N3 C23 1.375(6)
N3 C16 1.380(6)
N4 C25 1.469(7)
N4 C24 1.470(7)
C1 C6 1.416(7)
C1 C2 1.418(7)
C2 C3 1.377(9)
C2 H2 0.9300
C3 C4 1.400(10)
C3 H3 0.9300
C4 C5 1.370(8)
C4 H4 0.9300
C5 C6 1.390(7)
C5 H5 0.9300
C6 C7 1.425(7)
C7 C8 1.350(7)
C7 C9 1.531(7)
C8 H8 0.9300
C9 N2 1.478(7)
C9 C43 1.545(8)
C9 H9 0.9800
N2 C10B 1.427(13)
N2 C10A 1.495(10)
C10A C15A 1.533(8)
C10A C11A 1.558(8)
C10A H10A 0.9800
C11A C12A 1.598(8)
C11A H11A 0.9700
C11A H11B 0.9700
C12A C13A 1.555(8)
C12A H12A 0.9700
C12A H12B 0.9700
C13A C14A 1.546(8)
C13A H13A 0.9700
C13A H13B 0.9700
C14A C15A 1.563(8)
C14A H14A 0.9700
C14A H14B 0.9700
C15A H15A 0.9700
C15A H15B 0.9700
C10B C15B 1.510(9)
C10B C11B 1.522(9)
C10B H10B 0.9800
C11B C12B 1.587(9)
C11B H11C 0.9700
C11B H11D 0.9700
C12B C13B 1.555(9)
C12B H12C 0.9700
C12B H12D 0.9700
C13B C14B 1.540(9)
C13B H13C 0.9700
C13B H13D 0.9700
C14B C15B 1.544(9)
C14B H14C 0.9700
C14B H14D 0.9700
C15B H15C 0.9700
C15B H15D 0.9700
C16 C17 1.408(7)
C16 C21 1.413(7)
C17 C18 1.352(9)
C17 H17 0.9300
C18 C19 1.386(10)
C18 H18 0.9300
C19 C20 1.383(9)
C19 H19 0.9300
C20 C21 1.396(7)
C20 H20 0.9300
C21 C22 1.428(7)
C22 C23 1.371(7)
C22 C24 1.511(7)
C23 H23 0.9300
C24 C35 1.547(8)
C24 H24 0.9800
C25 C26 1.481(9)
C25 C30 1.536(9)
C25 H25 0.9800
C26 C27 1.543(10)
C26 H26A 0.9700
C26 H26B 0.9700
C27 C28 1.487(12)
C27 H27A 0.9700
C27 H27B 0.9700
C28 C29 1.475(11)
C28 H28A 0.9700
C28 H28B 0.9700
C29 C30 1.562(9)
C29 H29A 0.9700
C29 H29B 0.9700
C30 H30A 0.9700
C30 H30B 0.9700
C31 H31A 0.9700
C31 H31B 0.9700
C32 H32A 0.9600
C32 H32B 0.9600
C32 H32C 0.9600
C33 H33A 0.9600
C33 H33B 0.9600
C33 H33C 0.9600
C34 H34A 0.9600
C34 H34B 0.9600
C34 H34C 0.9600
C35 H35A 0.9700
C35 H35B 0.9700
C36 H36A 0.9600
C36 H36B 0.9600
C36 H36C 0.9600
C37 H37A 0.9600
C37 H37B 0.9600
C37 H37C 0.9600
C38 H38A 0.9600
C38 H38B 0.9600
C38 H38C 0.9600
C39 Si3 1.819(7)
C39 H39A 0.9700
C39 H39B 0.9700
Si3 C40A 1.848(16)
Si3 C42B 1.855(10)
Si3 C42A 1.860(16)
Si3 C41A 1.896(18)
Si3 C40B 1.909(10)
Si3 C41B 1.858(10)
C40A H40A 0.9600
C40A H40B 0.9600
C40A H40C 0.9600
C41A H41A 0.9600
C41A H41B 0.9600
C41A H41C 0.9600
C42A H42A 0.9600
C42A H42B 0.9600
C42A H42C 0.9600
C40B H40D 0.9600
C40B H40E 0.9600
C40B H40F 0.9600
C41B H41D 0.9600
C41B H41E 0.9600
C41B H41F 0.9600
C42B H42D 0.9600
C42B H42E 0.9600
C42B H42F 0.9600
C43 H43A 0.9700
C43 H43B 0.9700
C44 H44A 0.9600
C44 H44B 0.9600
C44 H44C 0.9600
C45 H45A 0.9600
C45 H45B 0.9600
C45 H45C 0.9600
C46 H46A 0.9600
C46 H46B 0.9600
C46 H46C 0.9600
C50 C49 1.461(10)
C50 H50A 0.9700
C50 H50B 0.9700
C49 C48A 1.451(14)
C49 C48B 1.463(17)
C49 H49A 0.9700
C49 H49B 0.9700
C49 H49C 0.9700
C49 H49D 0.9700
C48A C47A 1.582(16)
C48A H48A 0.9700
C48A H48B 0.9700
C47A H47A 0.9700
C47A H47B 0.9700
C48B C47B 1.577(18)
C48B H48C 0.9700
C48B H48D 0.9700
C47B H47C 0.9700
C47B H47D 0.9700
C51 C52 1.458(12)
C51 H51A 0.9700
C51 H51B 0.9700
C52 C53 1.385(14)
C52 H52A 0.9700
C52 H52B 0.9700
C53 C54 1.446(12)
C53 H53A 0.9700
C53 H53B 0.9700
C54 H54A 0.9700
C54 H54B 0.9700

loop_
_geom_torsion_atom_site_label_1
_geom_torsion_atom_site_label_2
_geom_torsion_atom_site_label_3
_geom_torsion_atom_site_label_4
_geom_torsion
C55B O3 C55A C56A 82(4)
C58A O3 C55A C56A -12(3)
C58B O3 C55A C56A 1(2)
Gd2 O3 C55A C56A 175.4(13)
O3 C55A C56A C57A 8(3)
C55A C56A C57A C58A 0(3)
C56A C57A C58A O3 -7(3)
C55B O3 C58A C57A -4(2)
C55A O3 C58A C57A 12(3)
C58B O3 C58A C57A -92(5)
Gd2 O3 C58A C57A -175.6(14)
C58A O3 C55B C56B -34(2)
C55A O3 C55B C56B -124(5)
C58B O3 C55B C56B -20(2)
Gd2 O3 C55B C56B 136.7(13)
O3 C55B C56B C57B 10(2)
C55B C56B C57B C58B 5(3)
C56B C57B C58B O3 -17(2)
C55B O3 C58B C57B 23(2)
C58A O3 C58B C57B 119(6)
C55A O3 C58B C57B 39(2)
Gd2 O3 C58B C57B -135.5(13)
C62B O4 C59A C60A 9(3)
C59B O4 C59A C60A 153(28)
C62A O4 C59A C60A -15(3)
Gd2 O4 C59A C60A -169.3(11)
O4 C59A C60A C61A 7(4)
C59A C60A C61A C62A 5(3)
C59A O4 C62A C61A 18(2)
C62B O4 C62A C61A -62(3)
C59B O4 C62A C61A 17(3)
Gd2 O4 C62A C61A 178.3(9)
C60A C61A C62A O4 -15(2)
C59A O4 C59B C60B -50(23)
C62B O4 C59B C60B -13(4)
C62A O4 C59B C60B -38(4)
Gd2 O4 C59B C60B 163.5(15)
O4 C59B C60B C61B 10(4)
C59B C60B C61B C62B -3(3)
C59A O4 C62B C61B 17(2)
C59B O4 C62B C61B 12(3)
C62A O4 C62B C61B 122(4)
Gd2 O4 C62B C61B -165.0(12)
C60B C61B C62B O4 -6(3)
C59A O4 Gd2 N2 125(3)
C62B O4 Gd2 N2 -52.9(14)
C59B O4 Gd2 N2 131(3)
C62A O4 Gd2 N2 -27.7(9)
C59A O4 Gd2 N3 -18(3)
C62B O4 Gd2 N3 164.7(14)
C59B O4 Gd2 N3 -12(3)
C62A O4 Gd2 N3 -170.1(9)
C59A O4 Gd2 C39 -119(3)
C62B O4 Gd2 C39 63.6(14)
C59B O4 Gd2 C39 -113(3)
C62A O4 Gd2 C39 88.8(9)
C59A O4 Gd2 O3 -2(3)
C62B O4 Gd2 O3 -179(25)
C59B O4 Gd2 O3 5(3)
C62A O4 Gd2 O3 -153.8(13)
C55B O3 Gd2 N2 2.2(12)
C58A O3 Gd2 N2 171.6(15)
C55A O3 Gd2 N2 -17.3(15)
C58B O3 Gd2 N2 155.9(12)
C55B O3 Gd2 O4 128.8(15)
C58A O3 Gd2 O4 -62(2)
C55A O3 Gd2 O4 109.2(18)
C58B O3 Gd2 O4 -77.5(17)
C55B O3 Gd2 N3 145.3(12)
C58A O3 Gd2 N3 -45.3(15)
C55A O3 Gd2 N3 125.8(15)
C58B O3 Gd2 N3 -61.0(12)
C55B O3 Gd2 C39 -113.4(12)
C58A O3 Gd2 C39 56.0(15)
C55A O3 Gd2 C39 -133.0(15)
C58B O3 Gd2 C39 40.3(12)
N4 Gd1 O1 C47B -51.1(17)
N1 Gd1 O1 C47B 169.4(17)
O2 Gd1 O1 C47B -176.9(19)
C31 Gd1 O1 C47B 68.8(17)
N4 Gd1 O1 C50 123.5(5)
N1 Gd1 O1 C50 -16.0(5)
O2 Gd1 O1 C50 -2.4(13)
C31 Gd1 O1 C50 -116.7(5)
N4 Gd1 O1 C47A -29.4(10)
N1 Gd1 O1 C47A -168.9(10)
O2 Gd1 O1 C47A -155.2(13)
C31 Gd1 O1 C47A 90.5(10)
N4 Gd1 O2 C54 -18.8(6)
O1 Gd1 O2 C54 107.4(11)
N1 Gd1 O2 C54 121.4(6)
C31 Gd1 O2 C54 -138.1(6)
N4 Gd1 O2 C51 162.0(5)
O1 Gd1 O2 C51 -71.7(12)
N1 Gd1 O2 C51 -57.8(5)
C31 Gd1 O2 C51 42.7(5)
N4 Gd1 N1 C1 -152.7(4)
O1 Gd1 N1 C1 -50.6(4)
O2 Gd1 N1 C1 131.4(4)
C31 Gd1 N1 C1 42.6(4)
N4 Gd1 N1 C8 31.4(5)
O1 Gd1 N1 C8 133.5(4)
O2 Gd1 N1 C8 -44.5(4)
C31 Gd1 N1 C8 -133.4(4)
N2 Gd2 N3 C23 29.5(6)
O4 Gd2 N3 C23 133.6(4)
C39 Gd2 N3 C23 -130.1(5)
O3 Gd2 N3 C23 -44.3(4)
N2 Gd2 N3 C16 -158.1(4)
O4 Gd2 N3 C16 -53.9(5)
C39 Gd2 N3 C16 42.3(5)
O3 Gd2 N3 C16 128.2(5)
O1 Gd1 N4 C25 114.1(4)
N1 Gd1 N4 C25 -145.2(4)
O2 Gd1 N4 C25 -72.7(4)
C31 Gd1 N4 C25 17.6(5)
O1 Gd1 N4 C24 -61.5(4)
N1 Gd1 N4 C24 39.3(5)
O2 Gd1 N4 C24 111.7(4)
C31 Gd1 N4 C24 -158.0(4)
C8 N1 C1 C6 -1.1(6)
Gd1 N1 C1 C6 -177.8(3)
C8 N1 C1 C2 176.2(5)
Gd1 N1 C1 C2 -0.4(8)
N1 C1 C2 C3 -177.5(5)
C6 C1 C2 C3 -0.4(8)
C1 C2 C3 C4 -0.9(9)
C2 C3 C4 C5 1.0(11)
C3 C4 C5 C6 0.2(10)
C4 C5 C6 C1 -1.5(9)
C4 C5 C6 C7 176.2(6)
N1 C1 C6 C5 179.2(5)
C2 C1 C6 C5 1.6(8)
N1 C1 C6 C7 0.9(6)
C2 C1 C6 C7 -176.7(5)
C5 C6 C7 C8 -178.3(6)
C1 C6 C7 C8 -0.4(5)
C5 C6 C7 C9 -3.6(9)
C1 C6 C7 C9 174.3(5)
C6 C7 C8 N1 -0.3(6)
C9 C7 C8 N1 -174.9(5)
C1 N1 C8 C7 0.9(6)
Gd1 N1 C8 C7 177.7(3)
C8 C7 C9 N2 -71.7(7)
C6 C7 C9 N2 114.8(5)
C8 C7 C9 C43 53.9(7)
C6 C7 C9 C43 -119.6(5)
C7 C9 N2 C10B -157.2(13)
C43 C9 N2 C10B 79.8(13)
C7 C9 N2 C10A -171.5(7)
C43 C9 N2 C10A 65.5(8)
C7 C9 N2 Gd2 6.7(6)
C43 C9 N2 Gd2 -116.3(5)
O4 Gd2 N2 C10B 88.0(12)
N3 Gd2 N2 C10B -169.1(11)
C39 Gd2 N2 C10B -11.3(12)
O3 Gd2 N2 C10B -98.0(12)
O4 Gd2 N2 C9 -75.0(4)
N3 Gd2 N2 C9 28.0(6)
C39 Gd2 N2 C9 -174.3(4)
O3 Gd2 N2 C9 99.1(4)
O4 Gd2 N2 C10A 102.7(8)
N3 Gd2 N2 C10A -154.4(8)
C39 Gd2 N2 C10A 3.3(9)
O3 Gd2 N2 C10A -83.3(8)
C10B N2 C10A C15A 66(4)
C9 N2 C10A C15A -169.1(9)
Gd2 N2 C10A C15A 13.1(15)
C10B N2 C10A C11A -40(3)
C9 N2 C10A C11A 85.0(10)
Gd2 N2 C10A C11A -92.9(10)
N2 C10A C11A C12A -170.7(9)
C15A C10A C11A C12A 77.5(12)
C10A C11A C12A C13A -79.5(15)
C11A C12A C13A C14A 72.9(15)
C12A C13A C14A C15A -68.2(15)
N2 C10A C15A C14A 175.3(11)
C11A C10A C15A C14A -72.9(14)
C13A C14A C15A C10A 69.8(16)
C9 N2 C10B C15B -122(2)
C10A N2 C10B C15B -62(4)
Gd2 N2 C10B C15B 74(3)
C9 N2 C10B C11B 25(3)
C10A N2 C10B C11B 85(5)
Gd2 N2 C10B C11B -139(2)
N2 C10B C11B C12B 147(2)
C15B C10B C11B C12B -63(3)
C10B C11B C12B C13B 79(2)
C11B C12B C13B C14B -81(2)
C12B C13B C14B C15B 66(3)
N2 C10B C15B C14B -156(2)
C11B C10B C15B C14B 51(3)
C13B C14B C15B C10B -52(3)
C23 N3 C16 C17 176.7(6)
Gd2 N3 C16 C17 2.8(8)
C23 N3 C16 C21 -1.3(6)
Gd2 N3 C16 C21 -175.2(3)
N3 C16 C17 C18 -178.1(6)
C21 C16 C17 C18 -0.2(9)
C16 C17 C18 C19 0.6(10)
C17 C18 C19 C20 -0.9(11)
C18 C19 C20 C21 0.8(10)
C19 C20 C21 C16 -0.4(9)
C19 C20 C21 C22 175.9(6)
N3 C16 C21 C20 178.4(5)
C17 C16 C21 C20 0.1(8)
N3 C16 C21 C22 1.1(6)
C17 C16 C21 C22 -177.1(5)
C20 C21 C22 C23 -177.1(6)
C16 C21 C22 C23 -0.4(6)
C20 C21 C22 C24 -4.3(10)
C16 C21 C22 C24 172.4(5)
C21 C22 C23 N3 -0.4(6)
C24 C22 C23 N3 -173.4(5)
C16 N3 C23 C22 1.1(6)
Gd2 N3 C23 C22 174.9(4)
C25 N4 C24 C22 -178.9(5)
Gd1 N4 C24 C22 -2.9(6)
C25 N4 C24 C35 57.4(7)
Gd1 N4 C24 C35 -126.6(5)
C23 C22 C24 N4 -59.2(7)
C21 C22 C24 N4 129.5(6)
C23 C22 C24 C35 67.8(7)
C21 C22 C24 C35 -103.5(7)
C24 N4 C25 C26 56.2(8)
Gd1 N4 C25 C26 -119.7(6)
C24 N4 C25 C30 178.2(5)
Gd1 N4 C25 C30 2.3(7)
N4 C25 C26 C27 176.7(7)
C30 C25 C26 C27 55.5(10)
C25 C26 C27 C28 -58.4(12)
C26 C27 C28 C29 56.9(11)
C27 C28 C29 C30 -56.7(11)
N4 C25 C30 C29 -179.0(6)
C26 C25 C30 C29 -53.4(8)
C28 C29 C30 C25 55.8(10)
C34 Si1 C31 Gd1 61.8(6)
C32 Si1 C31 Gd1 -59.2(6)
C33 Si1 C31 Gd1 -178.3(5)
N4 Gd1 C31 Si1 74.0(5)
O1 Gd1 C31 Si1 -24.5(5)
N1 Gd1 C31 Si1 -117.5(5)
O2 Gd1 C31 Si1 163.2(5)
N4 C24 C35 Si4 -166.4(4)
C22 C24 C35 Si4 69.8(6)
C36 Si4 C35 C24 -66.5(7)
C38 Si4 C35 C24 58.6(6)
C37 Si4 C35 C24 178.1(5)
N2 Gd2 C39 Si3 80.8(6)
O4 Gd2 C39 Si3 -19.1(6)
N3 Gd2 C39 Si3 -113.2(5)
O3 Gd2 C39 Si3 167.4(6)
Gd2 C39 Si3 C40A -93(2)
Gd2 C39 Si3 C42B 60.7(8)
Gd2 C39 Si3 C42A 37.1(17)
Gd2 C39 Si3 C41A 151.0(16)
Gd2 C39 Si3 C40B -58.1(8)
Gd2 C39 Si3 C41B -172.5(9)
N2 C9 C43 Si2 -158.3(4)
C7 C9 C43 Si2 79.9(5)
C44 Si2 C43 C9 -49.1(7)
C45 Si2 C43 C9 -171.0(6)
C46 Si2 C43 C9 71.5(6)
C47B O1 C50 C49 15.4(18)
C47A O1 C50 C49 -4.7(11)
Gd1 O1 C50 C49 -159.5(5)
O1 C50 C49 C48A -25.9(14)
O1 C50 C49 C48B 0.7(19)
C50 C49 C48A C47A 44(2)
C48B C49 C48A C47A -61(2)
C47B O1 C47A C48A -72(3)
C50 O1 C47A C48A 30.1(19)
Gd1 O1 C47A C48A -172.4(12)
C49 C48A C47A O1 -45(2)
C48A C49 C48B C47B 68(3)
C50 C49 C48B C47B -15(4)
C49 C48B C47B O1 23(4)
C50 O1 C47B C48B -23(3)
C47A O1 C47B C48B 62(3)
Gd1 O1 C47B C48B 152(2)
C54 O2 C51 C52 6.5(10)
Gd1 O2 C51 C52 -174.2(7)
O2 C51 C52 C53 -8.5(16)
C51 C52 C53 C54 7.3(19)
C51 O2 C54 C53 -2.4(11)
Gd1 O2 C54 C53 178.4(7)
C52 C53 C54 O2 -3.1(16)
